data_1520123
loop_
_publ_author_name
'Wu, Jianfeng'
'Zhao, Lang'
'Zhang, Peng'
'Zhang, Li'
'Guo, Mei'
'Tang, Jinkui'

_publ_section_title
;
 Linear 3d-4f compounds: synthesis, structure, and determination of the
 d-f magnetic interaction.
;
_journal_issue 26
_journal_name_full 'Dalton transactions (Cambridge, England : 2003)'
_journal_page_first 11935
_journal_page_last 11942
_journal_paper_doi 10.1039/c5dt01382h
_journal_volume 44
_journal_year 2015
_chemical_formula_moiety 'C78 H74 Co2 Dy2 N4 O24'
_chemical_formula_sum 'C78 H74 Co2 Dy2 N4 O24'
_chemical_formula_weight 1894.27
_space_group_crystal_system monoclinic
_space_group_IT_number 15
_space_group_name_Hall '-C 2yc'
_space_group_name_H-M_alt 'C 1 2/c 1'
_symmetry_space_group_name_Hall '-C 2yc'
_symmetry_space_group_name_H-M 'C 1 2/c 1'
_atom_sites_solution_hydrogens geom
_audit_creation_method SHELXL-2014/7
_audit_update_record
;
2015-05-06 deposited with the CCDC.
2015-05-29 downloaded from the CCDC.
;
_cell_angle_alpha 90
_cell_angle_beta 120.960(11)
_cell_angle_gamma 90
_cell_formula_units_Z 4
_cell_length_a 24.102(5)
_cell_length_b 16.905(3)
_cell_length_c 22.710(6)
_cell_measurement_reflns_used 2513
_cell_measurement_temperature 293(2)
_cell_measurement_theta_max 20.88
_cell_measurement_theta_min 2.41
_cell_volume 7935(3)
_computing_cell_refinement 'Bruker SAINT'
_computing_data_collection 'Bruker APEX2'
_computing_data_reduction 'Bruker SAINT'
_computing_molecular_graphics 'SHELXL-2014/7 (Sheldrick, 2014)'
_computing_publication_material 'SHELXL-2014/7 (Sheldrick, 2014)'
_computing_structure_refinement 'SHELXL-2014/7 (Sheldrick, 2014)'
_computing_structure_solution 'SHELXL-2014/7 (Sheldrick, 2014)'
_diffrn_ambient_temperature 293(2)
_diffrn_measured_fraction_theta_full 0.995
_diffrn_measured_fraction_theta_max 0.995
_diffrn_measurement_device_type 'Bruker APEX-II CCD'
_diffrn_measurement_method '\f and \w scans'
_diffrn_radiation_type MoK\a
_diffrn_radiation_wavelength 0.71073
_diffrn_reflns_av_R_equivalents 0.1638
_diffrn_reflns_av_unetI/netI 0.1800
_diffrn_reflns_laue_measured_fraction_full 0.995
_diffrn_reflns_laue_measured_fraction_max 0.995
_diffrn_reflns_limit_h_max 28
_diffrn_reflns_limit_h_min -16
_diffrn_reflns_limit_k_max 20
_diffrn_reflns_limit_k_min -19
_diffrn_reflns_limit_l_max 26
_diffrn_reflns_limit_l_min -27
_diffrn_reflns_number 22112
_diffrn_reflns_point_group_measured_fraction_full 0.995
_diffrn_reflns_point_group_measured_fraction_max 0.995
_diffrn_reflns_theta_full 25.110
_diffrn_reflns_theta_max 25.110
_diffrn_reflns_theta_min 1.971
_exptl_absorpt_coefficient_mu 2.350
_exptl_absorpt_correction_T_max 0.610
_exptl_absorpt_correction_T_min 0.588
_exptl_absorpt_correction_type multi-scan
_exptl_absorpt_process_details (sadabs;bruker,2000)
_exptl_crystal_colour red
_exptl_crystal_density_diffrn 1.586
_exptl_crystal_description block
_exptl_crystal_F_000 3792
_exptl_crystal_size_max 0.23
_exptl_crystal_size_mid 0.22
_exptl_crystal_size_min 0.21
_refine_diff_density_max 0.981
_refine_diff_density_min -1.275
_refine_diff_density_rms 0.143
_refine_ls_extinction_method none
_refine_ls_goodness_of_fit_ref 0.963
_refine_ls_hydrogen_treatment constr
_refine_ls_matrix_type full
_refine_ls_number_parameters 440
_refine_ls_number_reflns 7059
_refine_ls_number_restraints 278
_refine_ls_restrained_S_all 0.966
_refine_ls_R_factor_all 0.2031
_refine_ls_R_factor_gt 0.0742
_refine_ls_shift/su_max 0.000
_refine_ls_shift/su_mean 0.000
_refine_ls_structure_factor_coef Fsqd
_refine_ls_weighting_details 'w=1/[\s^2^(Fo^2^)+(0.1137P)^2^] where P=(Fo^2^+2Fc^2^)/3'
_refine_ls_weighting_scheme calc
_refine_ls_wR_factor_gt 0.1789
_refine_ls_wR_factor_ref 0.2495
_reflns_Friedel_coverage 0.000
_reflns_number_gt 2841
_reflns_number_total 7059
_reflns_threshold_expression 'I > 2\s(I)'
_cod_data_source_file c5dt01382h2.cif
_cod_data_source_block Dy2Co2
_cod_depositor_comments 'Adding full bibliography for 1520123--1520137.cif.'
_cod_database_code 1520123
_audit_block_doi 10.5517/cc14ht5m
_shelx_shelxl_version_number 2014/7
_shelx_space_group_comment
;
The symmetry employed for this shelxl refinement is uniquely defined
by the following loop, which should always be used as a source of
symmetry information in preference to the above space-group names.
They are only intended as comments.
;

loop_
_space_group_symop_operation_xyz
'x, y, z'
'-x, y, -z+1/2'
'x+1/2, y+1/2, z'
'-x+1/2, y+1/2, -z+1/2'
'-x, -y, -z'
'x, -y, z-1/2'
'-x+1/2, -y+1/2, -z'
'x+1/2, -y+1/2, z-1/2'

loop_
_atom_site_label
_atom_site_type_symbol
_atom_site_fract_x
_atom_site_fract_y
_atom_site_fract_z
_atom_site_U_iso_or_equiv
_atom_site_adp_type
_atom_site_occupancy
_atom_site_site_symmetry_order
_atom_site_calc_flag
_atom_site_refinement_flags_posn
_atom_site_refinement_flags_adp
C1 C 0.2234(9) 0.5213(12) 0.2942(10) 0.108(7) Uani 1 1 d . U
H1A H 0.2394 0.5085 0.3415 0.162 Uiso 1 1 calc R U
H1B H 0.1836 0.4935 0.2656 0.162 Uiso 1 1 calc R U
H1C H 0.2159 0.5772 0.2875 0.162 Uiso 1 1 calc R U
C2 C 0.3305(4) 0.5322(7) 0.3129(6) 0.074(5) Uani 1 1 d G U
C3 C 0.3505(6) 0.5803(8) 0.3700(6) 0.112(7) Uani 1 1 d G U
H3 H 0.3235 0.5884 0.3875 0.134 Uiso 1 1 calc R U
C4 C 0.4110(7) 0.6163(7) 0.4010(6) 0.160(9) Uani 1 1 d G U
H4 H 0.4244 0.6485 0.4392 0.192 Uiso 1 1 calc R U
C5 C 0.4513(5) 0.6042(7) 0.3749(6) 0.114(7) Uani 1 1 d G U
H5 H 0.4917 0.6283 0.3957 0.137 Uiso 1 1 calc R U
C6 C 0.4313(5) 0.5561(7) 0.3178(6) 0.070(4) Uani 1 1 d G U
C7 C 0.3708(5) 0.5201(6) 0.2868(5) 0.064(4) Uani 1 1 d G U
C8 C 0.4772(7) 0.5456(9) 0.2949(8) 0.065(4) Uani 1 1 d . U
H8 H 0.5093 0.5836 0.3072 0.078 Uiso 1 1 calc R U
C9 C 0.1478(9) 0.2708(11) 0.0447(10) 0.104(6) Uani 1 1 d . U
H9A H 0.1464 0.2426 0.0073 0.156 Uiso 1 1 calc R U
H9B H 0.1216 0.3176 0.0275 0.156 Uiso 1 1 calc R U
H9C H 0.1315 0.2377 0.0668 0.156 Uiso 1 1 calc R U
C10 C 0.2598(4) 0.2454(6) 0.0963(5) 0.072(4) Uani 1 1 d G U
C11 C 0.2464(4) 0.1793(7) 0.0546(5) 0.091(5) Uani 1 1 d G U
H11 H 0.2037 0.1650 0.0239 0.109 Uiso 1 1 calc R U
C12 C 0.2968(7) 0.1348(6) 0.0587(6) 0.105(6) Uani 1 1 d G U
H12 H 0.2878 0.0906 0.0308 0.126 Uiso 1 1 calc R U
C13 C 0.3605(5) 0.1562(7) 0.1045(6) 0.114(7) Uani 1 1 d G U
H13 H 0.3942 0.1264 0.1073 0.137 Uiso 1 1 calc R U
C14 C 0.3740(4) 0.2222(7) 0.1462(5) 0.069(4) Uani 1 1 d G U
C15 C 0.3236(5) 0.2668(5) 0.1421(5) 0.060(4) Uani 1 1 d G U
C16 C 0.4421(7) 0.2417(9) 0.1909(7) 0.061(4) Uani 1 1 d . U
H16 H 0.4715 0.2046 0.1929 0.073 Uiso 1 1 calc R U
C17 C 0.1532(7) 0.5149(11) 0.0729(8) 0.066(4) Uani 1 1 d . U
C18 C 0.1039(6) 0.5706(8) 0.0209(6) 0.077(5) Uani 1 1 d G U
C19 C 0.0449(7) 0.5406(6) -0.0304(7) 0.124(7) Uani 1 1 d G U
H19 H 0.0365 0.4867 -0.0323 0.148 Uiso 1 1 calc R U
C20 C -0.0017(5) 0.5912(9) -0.0789(6) 0.119(7) Uani 1 1 d G U
H20 H -0.0411 0.5712 -0.1132 0.143 Uiso 1 1 calc R U
C21 C 0.0108(6) 0.6719(9) -0.0761(7) 0.125(8) Uani 1 1 d G U
H21 H -0.0203 0.7057 -0.1085 0.150 Uiso 1 1 calc R U
C22 C 0.0698(8) 0.7018(6) -0.0248(8) 0.145(9) Uani 1 1 d G U
H22 H 0.0782 0.7558 -0.0229 0.174 Uiso 1 1 calc R U
C23 C 0.1164(6) 0.6512(8) 0.0237(6) 0.109(7) Uani 1 1 d G U
H23 H 0.1559 0.6713 0.0580 0.131 Uiso 1 1 calc R U
C24 C 0.1998(9) 0.3242(10) 0.2317(9) 0.073(5) Uani 1 1 d . U
C25 C 0.1728(6) 0.2794(7) 0.2670(5) 0.072(4) Uani 1 1 d G U
C26 C 0.1187(6) 0.3072(6) 0.2674(6) 0.104(6) Uani 1 1 d G U
H26 H 0.0977 0.3526 0.2429 0.125 Uiso 1 1 calc R U
C27 C 0.0962(5) 0.2672(8) 0.3045(7) 0.111(7) Uani 1 1 d G U
H27 H 0.0600 0.2858 0.3048 0.134 Uiso 1 1 calc R U
C28 C 0.1277(6) 0.1994(8) 0.3411(6) 0.101(6) Uani 1 1 d G U
H28 H 0.1126 0.1726 0.3659 0.122 Uiso 1 1 calc R U
C29 C 0.1818(6) 0.1716(6) 0.3407(6) 0.096(6) Uani 1 1 d G U
H29 H 0.2028 0.1262 0.3652 0.115 Uiso 1 1 calc R U
C30 C 0.2043(5) 0.2116(7) 0.3036(6) 0.081(5) Uani 1 1 d G U
H30 H 0.2405 0.1930 0.3033 0.097 Uiso 1 1 calc R U
C31 C 0.3307(7) 0.4703(8) 0.0874(7) 0.049(3) Uani 1 1 d . U
C32 C 0.3248(5) 0.5247(6) 0.0334(5) 0.060(4) Uani 1 1 d G U
C33 C 0.3747(4) 0.5302(6) 0.0197(6) 0.088(5) Uani 1 1 d G U
H33 H 0.4109 0.4979 0.0429 0.106 Uiso 1 1 calc R U
C34 C 0.3704(5) 0.5841(8) -0.0287(6) 0.107(6) Uani 1 1 d G U
H34 H 0.4038 0.5879 -0.0378 0.128 Uiso 1 1 calc R U
C35 C 0.3163(6) 0.6325(7) -0.0634(6) 0.107(6) Uani 1 1 d G U
H35 H 0.3135 0.6685 -0.0958 0.129 Uiso 1 1 calc R U
C36 C 0.2664(5) 0.6269(6) -0.0497(6) 0.096(6) Uani 1 1 d G U
H36 H 0.2302 0.6592 -0.0730 0.116 Uiso 1 1 calc R U
C37 C 0.2707(5) 0.5730(7) -0.0014(6) 0.075(5) Uani 1 1 d G U
H37 H 0.2374 0.5693 0.0078 0.090 Uiso 1 1 calc R U
C38 C 0.4961(9) 0.3627(11) 0.3944(9) 0.097(6) Uani 1 1 d . U
H38A H 0.5093 0.3103 0.4128 0.146 Uiso 1 1 calc R U
H38B H 0.4866 0.3929 0.4239 0.146 Uiso 1 1 calc R U
H38C H 0.5303 0.3879 0.3915 0.146 Uiso 1 1 calc R U
C39 C 0.3871(14) 0.1775(14) 0.3232(14) 0.165(10) Uani 1 1 d . U
H39A H 0.4320 0.1796 0.3367 0.247 Uiso 1 1 calc R U
H39B H 0.3614 0.1666 0.2749 0.247 Uiso 1 1 calc R U
H39C H 0.3808 0.1364 0.3483 0.247 Uiso 1 1 calc R U
Co1 Co 0.41106(8) 0.39800(11) 0.22396(9) 0.0531(6) Uani 1 1 d . .
Dy1 Dy 0.24900(3) 0.41574(5) 0.16478(4) 0.0678(3) Uani 1 1 d . .
N1 N 0.4658(5) 0.3022(6) 0.2269(5) 0.055(3) Uani 1 1 d . .
N2 N 0.4758(5) 0.4882(7) 0.2595(6) 0.058(3) Uani 1 1 d . .
O1 O 0.2700(5) 0.4982(6) 0.2763(6) 0.079(3) Uani 1 1 d . U
O2 O 0.3502(4) 0.4693(6) 0.2355(4) 0.058(2) Uani 1 1 d . .
O3 O 0.2141(5) 0.2931(7) 0.0939(6) 0.090(3) Uani 1 1 d . U
O4 O 0.3325(4) 0.3282(6) 0.1819(4) 0.059(3) Uani 1 1 d . .
O5 O 0.1507(5) 0.4440(7) 0.0595(5) 0.079(3) Uani 1 1 d . U
O6 O 0.1971(5) 0.5446(7) 0.1302(6) 0.078(3) Uani 1 1 d . U
O7 O 0.2559(5) 0.3142(6) 0.2443(6) 0.081(3) Uani 1 1 d . U
O8 O 0.1652(5) 0.3772(7) 0.1883(6) 0.088(3) Uani 1 1 d . U
O9 O 0.2801(4) 0.4618(6) 0.0888(4) 0.064(3) Uani 1 1 d . .
O10 O 0.3837(4) 0.4397(5) 0.1258(5) 0.059(3) Uani 1 1 d . .
O11 O 0.4394(5) 0.3580(7) 0.3272(5) 0.083(3) Uani 1 1 d D .
H11A H 0.4156 0.3229 0.3266 0.125 Uiso 1 1 calc DR U
O12 O 0.3684(7) 0.2506(9) 0.3372(7) 0.118(4) Uani 1 1 d . U
H12A H 0.3291 0.2557 0.3128 0.177 Uiso 1 1 calc R U

loop_
_atom_site_aniso_label
_atom_site_aniso_U_11
_atom_site_aniso_U_22
_atom_site_aniso_U_33
_atom_site_aniso_U_23
_atom_site_aniso_U_13
_atom_site_aniso_U_12
C1 0.082(11) 0.139(14) 0.121(13) -0.011(11) 0.065(11) 0.028(10)
C2 0.066(8) 0.082(8) 0.067(8) -0.016(7) 0.029(7) -0.002(7)
C3 0.102(10) 0.127(11) 0.116(10) -0.036(8) 0.063(8) 0.002(8)
C4 0.160(9) 0.161(9) 0.160(9) -0.0006(10) 0.082(5) 0.0002(10)
C5 0.114(7) 0.114(7) 0.114(7) -0.0007(10) 0.059(4) 0.0003(10)
C6 0.055(7) 0.073(8) 0.069(8) -0.020(6) 0.023(6) 0.002(6)
C7 0.062(7) 0.074(8) 0.063(8) 0.001(6) 0.038(6) -0.001(6)
C8 0.043(7) 0.059(8) 0.076(8) -0.008(7) 0.019(6) -0.003(6)
C9 0.102(6) 0.104(6) 0.104(6) 0.002(2) 0.051(3) -0.003(2)
C10 0.076(8) 0.067(8) 0.060(8) 0.007(6) 0.025(6) -0.026(7)
C11 0.088(9) 0.092(9) 0.078(9) 0.001(7) 0.031(7) -0.024(7)
C12 0.108(10) 0.089(9) 0.093(10) -0.020(8) 0.033(8) -0.015(8)
C13 0.114(10) 0.107(10) 0.111(10) -0.005(8) 0.050(8) -0.007(8)
C14 0.072(8) 0.064(8) 0.062(8) -0.010(6) 0.029(6) -0.019(6)
C15 0.054(7) 0.064(8) 0.048(7) 0.000(6) 0.016(6) -0.019(6)
C16 0.060(7) 0.061(8) 0.068(8) -0.001(6) 0.038(6) -0.011(6)
C17 0.051(7) 0.081(9) 0.061(8) 0.007(7) 0.027(6) 0.008(7)
C18 0.064(8) 0.092(9) 0.074(8) 0.006(7) 0.033(7) 0.001(7)
C19 0.114(10) 0.126(11) 0.120(11) 0.021(8) 0.053(8) -0.005(8)
C20 0.100(10) 0.128(11) 0.116(11) 0.015(8) 0.046(8) 0.001(8)
C21 0.112(11) 0.121(11) 0.125(11) -0.007(8) 0.049(8) 0.016(8)
C22 0.150(12) 0.135(12) 0.137(12) -0.007(9) 0.065(9) 0.016(9)
C23 0.101(10) 0.108(10) 0.098(10) 0.002(8) 0.038(8) 0.015(8)
C24 0.072(8) 0.079(8) 0.064(8) 0.008(7) 0.033(7) -0.013(7)
C25 0.065(8) 0.095(9) 0.059(7) -0.001(7) 0.033(6) -0.018(7)
C26 0.087(9) 0.120(10) 0.096(10) 0.021(8) 0.041(8) -0.002(8)
C27 0.096(10) 0.133(11) 0.117(10) 0.001(8) 0.063(8) -0.003(8)
C28 0.100(10) 0.106(10) 0.099(10) 0.007(8) 0.052(8) -0.019(8)
C29 0.103(10) 0.093(9) 0.090(9) 0.012(7) 0.048(8) -0.013(7)
C30 0.077(8) 0.084(9) 0.079(8) 0.000(7) 0.039(7) -0.009(7)
C31 0.045(7) 0.060(7) 0.042(7) -0.007(6) 0.022(6) -0.013(6)
C32 0.054(7) 0.072(8) 0.052(7) 0.003(6) 0.026(6) -0.012(6)
C33 0.085(9) 0.089(9) 0.082(9) 0.016(7) 0.038(7) 0.002(7)
C34 0.096(9) 0.116(10) 0.113(10) 0.029(8) 0.057(8) -0.005(8)
C35 0.106(10) 0.110(10) 0.102(10) 0.020(8) 0.051(8) 0.003(8)
C36 0.091(9) 0.088(9) 0.095(9) 0.007(8) 0.037(7) -0.001(7)
C37 0.078(8) 0.066(8) 0.066(8) 0.013(6) 0.026(6) -0.005(7)
C38 0.104(12) 0.109(12) 0.073(11) -0.006(10) 0.041(10) -0.023(10)
C39 0.202(19) 0.145(17) 0.158(17) -0.013(14) 0.101(15) -0.009(15)
Co1 0.0419(10) 0.0673(14) 0.0383(10) -0.0040(9) 0.0121(9) -0.0052(9)
Dy1 0.0393(4) 0.1038(7) 0.0451(4) 0.0125(4) 0.0108(3) -0.0077(4)
N1 0.059(7) 0.054(7) 0.043(7) -0.014(6) 0.020(6) -0.024(6)
N2 0.038(6) 0.072(8) 0.048(7) -0.014(6) 0.011(6) 0.004(6)
O1 0.079(3) 0.080(3) 0.079(3) -0.0004(10) 0.0407(18) -0.0001(10)
O2 0.046(5) 0.074(7) 0.041(6) -0.009(5) 0.013(5) -0.004(5)
O3 0.073(6) 0.100(7) 0.079(7) 0.005(6) 0.025(5) -0.021(5)
O4 0.054(6) 0.067(7) 0.046(6) -0.004(5) 0.018(5) -0.015(5)
O5 0.051(5) 0.099(7) 0.066(6) 0.017(6) 0.016(5) -0.001(5)
O6 0.064(6) 0.095(7) 0.067(6) 0.004(5) 0.028(5) -0.001(5)
O7 0.064(6) 0.106(7) 0.078(6) 0.016(5) 0.039(5) -0.011(5)
O8 0.063(6) 0.110(7) 0.087(7) 0.021(6) 0.036(5) -0.002(5)
O9 0.041(5) 0.095(8) 0.043(6) 0.010(5) 0.012(5) -0.008(5)
O10 0.042(5) 0.075(7) 0.047(6) 0.006(5) 0.014(5) 0.008(5)
O11 0.063(7) 0.123(10) 0.046(6) 0.004(6) 0.016(6) -0.016(7)
O12 0.106(9) 0.142(11) 0.094(9) 0.027(8) 0.043(8) -0.010(8)

loop_
_atom_type_symbol
_atom_type_description
_atom_type_scat_dispersion_real
_atom_type_scat_dispersion_imag
_atom_type_scat_source
C C 0.0033 0.0016 'International Tables Vol C Tables 4.2.6.8 and 6.1.1.4'
H H 0.0000 0.0000 'International Tables Vol C Tables 4.2.6.8 and 6.1.1.4'
Co Co 0.3494 0.9721 'International Tables Vol C Tables 4.2.6.8 and 6.1.1.4'
Dy Dy -0.1892 4.4098 'International Tables Vol C Tables 4.2.6.8 and 6.1.1.4'
N N 0.0061 0.0033 'International Tables Vol C Tables 4.2.6.8 and 6.1.1.4'
O O 0.0106 0.0060 'International Tables Vol C Tables 4.2.6.8 and 6.1.1.4'

loop_
_geom_angle_atom_site_label_1
_geom_angle_atom_site_label_2
_geom_angle_atom_site_label_3
_geom_angle
_geom_angle_site_symmetry_1
_geom_angle_site_symmetry_3
O1 C1 H1A 109.5 . .
O1 C1 H1B 109.5 . .
H1A C1 H1B 109.5 . .
O1 C1 H1C 109.5 . .
H1A C1 H1C 109.5 . .
H1B C1 H1C 109.5 . .
O1 C2 C3 124.0(9) . .
O1 C2 C7 115.9(9) . .
C3 C2 C7 120.0 . .
C4 C3 C2 120.0 . .
C4 C3 H3 120.0 . .
C2 C3 H3 120.0 . .
C3 C4 C5 120.0 . .
C3 C4 H4 120.0 . .
C5 C4 H4 120.0 . .
C4 C5 C6 120.0 . .
C4 C5 H5 120.0 . .
C6 C5 H5 120.0 . .
C7 C6 C5 120.0 . .
C7 C6 C8 123.8(10) . .
C5 C6 C8 116.2(10) . .
O2 C7 C6 123.5(9) . .
O2 C7 C2 116.3(9) . .
C6 C7 C2 120.0 . .
N2 C8 C6 123.4(13) . .
N2 C8 H8 118.3 . .
C6 C8 H8 118.3 . .
O3 C9 H9A 109.5 . .
O3 C9 H9B 109.5 . .
H9A C9 H9B 109.5 . .
O3 C9 H9C 109.5 . .
H9A C9 H9C 109.5 . .
H9B C9 H9C 109.5 . .
O3 C10 C11 123.8(9) . .
O3 C10 C15 116.2(9) . .
C11 C10 C15 120.0 . .
C10 C11 C12 120.0 . .
C10 C11 H11 120.0 . .
C12 C11 H11 120.0 . .
C11 C12 C13 120.0 . .
C11 C12 H12 120.0 . .
C13 C12 H12 120.0 . .
C14 C13 C12 120.0 . .
C14 C13 H13 120.0 . .
C12 C13 H13 120.0 . .
C15 C14 C13 120.0 . .
C15 C14 C16 123.8(10) . .
C13 C14 C16 116.1(10) . .
O4 C15 C14 123.5(9) . .
O4 C15 C10 116.4(9) . .
C14 C15 C10 120.0 . .
N1 C16 C14 127.9(14) . .
N1 C16 H16 116.1 . .
C14 C16 H16 116.1 . .
O5 C17 O6 122.8(15) . .
O5 C17 C18 120.0(15) . .
O6 C17 C18 117.3(15) . .
O5 C17 Dy1 60.5(8) . .
O6 C17 Dy1 62.4(8) . .
C18 C17 Dy1 176.1(10) . .
C19 C18 C23 120.0 . .
C19 C18 C17 119.0(12) . .
C23 C18 C17 121.0(12) . .
C20 C19 C18 120.0 . .
C20 C19 H19 120.0 . .
C18 C19 H19 120.0 . .
C21 C20 C19 120.0 . .
C21 C20 H20 120.0 . .
C19 C20 H20 120.0 . .
C20 C21 C22 120.0 . .
C20 C21 H21 120.0 . .
C22 C21 H21 120.0 . .
C23 C22 C21 120.0 . .
C23 C22 H22 120.0 . .
C21 C22 H22 120.0 . .
C22 C23 C18 120.0 . .
C22 C23 H23 120.0 . .
C18 C23 H23 120.0 . .
O7 C24 O8 118.3(15) . .
O7 C24 C25 122.6(16) . .
O8 C24 C25 119.1(15) . .
O7 C24 Dy1 59.2(8) . .
O8 C24 Dy1 59.1(8) . .
C25 C24 Dy1 177.6(12) . .
C26 C25 C30 120.0 . .
C26 C25 C24 120.5(11) . .
C30 C25 C24 119.4(11) . .
C27 C26 C25 120.0 . .
C27 C26 H26 120.0 . .
C25 C26 H26 120.0 . .
C26 C27 C28 120.0 . .
C26 C27 H27 120.0 . .
C28 C27 H27 120.0 . .
C29 C28 C27 120.0 . .
C29 C28 H28 120.0 . .
C27 C28 H28 120.0 . .
C28 C29 C30 120.0 . .
C28 C29 H29 120.0 . .
C30 C29 H29 120.0 . .
C29 C30 C25 120.0 . .
C29 C30 H30 120.0 . .
C25 C30 H30 120.0 . .
O10 C31 O9 127.3(13) . .
O10 C31 C32 118.2(12) . .
O9 C31 C32 114.5(12) . .
C33 C32 C37 120.0 . .
C33 C32 C31 120.1(9) . .
C37 C32 C31 119.9(9) . .
C34 C33 C32 120.0 . .
C34 C33 H33 120.0 . .
C32 C33 H33 120.0 . .
C33 C34 C35 120.0 . .
C33 C34 H34 120.0 . .
C35 C34 H34 120.0 . .
C34 C35 C36 120.0 . .
C34 C35 H35 120.0 . .
C36 C35 H35 120.0 . .
C35 C36 C37 120.0 . .
C35 C36 H36 120.0 . .
C37 C36 H36 120.0 . .
C36 C37 C32 120.0 . .
C36 C37 H37 120.0 . .
C32 C37 H37 120.0 . .
O11 C38 H38A 109.5 . .
O11 C38 H38B 109.5 . .
H38A C38 H38B 109.5 . .
O11 C38 H38C 109.5 . .
H38A C38 H38C 109.5 . .
H38B C38 H38C 109.5 . .
O12 C39 H39A 109.5 . .
O12 C39 H39B 109.5 . .
H39A C39 H39B 109.5 . .
O12 C39 H39C 109.5 . .
H39A C39 H39C 109.5 . .
H39B C39 H39C 109.5 . .
O4 Co1 O2 80.9(4) . .
O4 Co1 N2 167.3(4) . .
O2 Co1 N2 87.7(4) . .
O4 Co1 N1 89.1(4) . .
O2 Co1 N1 163.4(4) . .
N2 Co1 N1 103.2(4) . .
O4 Co1 O10 89.3(4) . .
O2 Co1 O10 94.9(4) . .
N2 Co1 O10 85.8(4) . .
N1 Co1 O10 98.3(4) . .
O4 Co1 O11 91.5(4) . .
O2 Co1 O11 83.8(4) . .
N2 Co1 O11 93.1(4) . .
N1 Co1 O11 83.2(4) . .
O10 Co1 O11 178.3(4) . .
O4 Co1 Dy1 42.2(3) . .
O2 Co1 Dy1 40.6(3) . .
N2 Co1 Dy1 125.3(3) . .
N1 Co1 Dy1 131.3(3) . .
O10 Co1 Dy1 83.2(2) . .
O11 Co1 Dy1 96.4(3) . .
O2 Dy1 O9 76.0(3) . .
O2 Dy1 O4 68.0(3) . .
O9 Dy1 O4 76.2(3) . .
O2 Dy1 O5 140.0(4) . .
O9 Dy1 O5 74.0(3) . .
O4 Dy1 O5 127.6(4) . .
O2 Dy1 O8 130.8(4) . .
O9 Dy1 O8 150.4(4) . .
O4 Dy1 O8 121.9(4) . .
O5 Dy1 O8 76.5(4) . .
O2 Dy1 O6 93.3(3) . .
O9 Dy1 O6 76.7(3) . .
O4 Dy1 O6 150.1(3) . .
O5 Dy1 O6 54.4(4) . .
O8 Dy1 O6 88.0(4) . .
O2 Dy1 O7 96.7(3) . .
O9 Dy1 O7 148.9(4) . .
O4 Dy1 O7 73.0(3) . .
O5 Dy1 O7 122.5(4) . .
O8 Dy1 O7 52.8(4) . .
O6 Dy1 O7 134.3(4) . .
O2 Dy1 O3 131.4(4) . .
O9 Dy1 O3 86.0(3) . .
O4 Dy1 O3 64.0(3) . .
O5 Dy1 O3 71.9(4) . .
O8 Dy1 O3 82.8(4) . .
O6 Dy1 O3 126.2(4) . .
O7 Dy1 O3 76.3(4) . .
O2 Dy1 O1 61.6(3) . .
O9 Dy1 O1 122.9(3) . .
O4 Dy1 O1 115.8(3) . .
O5 Dy1 O1 116.5(4) . .
O8 Dy1 O1 73.0(4) . .
O6 Dy1 O1 70.0(3) . .
O7 Dy1 O1 76.1(4) . .
O3 Dy1 O1 150.9(3) . .
O2 Dy1 C17 117.6(4) . .
O9 Dy1 C17 72.5(4) . .
O4 Dy1 C17 145.0(4) . .
O5 Dy1 C17 26.6(4) . .
O8 Dy1 C17 82.1(4) . .
O6 Dy1 C17 27.9(4) . .
O7 Dy1 C17 134.8(4) . .
O3 Dy1 C17 98.3(5) . .
O1 Dy1 C17 94.4(4) . .
O2 Dy1 C24 115.3(4) . .
O9 Dy1 C24 164.2(4) . .
O4 Dy1 C24 97.2(4) . .
O5 Dy1 C24 100.0(4) . .
O8 Dy1 C24 26.8(4) . .
O6 Dy1 C24 112.1(4) . .
O7 Dy1 C24 26.0(4) . .
O3 Dy1 C24 78.2(4) . .
O1 Dy1 C24 72.9(4) . .
C17 Dy1 C24 108.8(5) . .
O2 Dy1 Co1 34.7(2) . .
O9 Dy1 Co1 65.5(2) . .
O4 Dy1 Co1 34.8(2) . .
O5 Dy1 Co1 138.7(3) . .
O8 Dy1 Co1 143.0(3) . .
O6 Dy1 Co1 119.8(2) . .
O7 Dy1 Co1 91.0(3) . .
O3 Dy1 Co1 96.8(3) . .
O1 Dy1 Co1 92.9(2) . .
C17 Dy1 Co1 134.0(3) . .
C24 Dy1 Co1 116.8(4) . .
C16 N1 N1 116.6(10) . 2_655
C16 N1 Co1 123.4(10) . .
N1 N1 Co1 120.0(5) 2_655 .
C8 N2 N2 115.8(10) . 2_655
C8 N2 Co1 126.9(10) . .
N2 N2 Co1 117.3(6) 2_655 .
C2 O1 C1 117.2(12) . .
C2 O1 Dy1 114.2(8) . .
C1 O1 Dy1 127.7(10) . .
C7 O2 Co1 122.3(7) . .
C7 O2 Dy1 130.7(7) . .
Co1 O2 Dy1 104.7(4) . .
C10 O3 C9 115.5(12) . .
C10 O3 Dy1 118.4(8) . .
C9 O3 Dy1 125.8(11) . .
C15 O4 Co1 124.6(7) . .
C15 O4 Dy1 123.8(7) . .
Co1 O4 Dy1 103.0(4) . .
C17 O5 Dy1 92.9(10) . .
C17 O6 Dy1 89.7(10) . .
C24 O7 Dy1 94.8(10) . .
C24 O8 Dy1 94.1(10) . .
C31 O9 Dy1 138.4(9) . .
C31 O10 Co1 122.7(9) . .
C38 O11 Co1 136.5(10) . .
C38 O11 H11A 109.5 . .
Co1 O11 H11A 112.1 . .
C39 O12 H12A 109.5 . .

loop_
_geom_bond_atom_site_label_1
_geom_bond_atom_site_label_2
_geom_bond_distance
_geom_bond_site_symmetry_2
C1 O1 1.431(17) .
C1 H1A 0.9600 .
C1 H1B 0.9600 .
C1 H1C 0.9600 .
C2 O1 1.378(13) .
C2 C3 1.3900 .
C2 C7 1.3900 .
C3 C4 1.3900 .
C3 H3 0.9300 .
C4 C5 1.3900 .
C4 H4 0.9300 .
C5 C6 1.3900 .
C5 H5 0.9300 .
C6 C7 1.3900 .
C6 C8 1.458(17) .
C7 O2 1.321(11) .
C8 N2 1.249(16) .
C8 H8 0.9300 .
C9 O3 1.452(19) .
C9 H9A 0.9600 .
C9 H9B 0.9600 .
C9 H9C 0.9600 .
C10 O3 1.346(14) .
C10 C11 1.3900 .
C10 C15 1.3900 .
C11 C12 1.3900 .
C11 H11 0.9300 .
C12 C13 1.3900 .
C12 H12 0.9300 .
C13 C14 1.3900 .
C13 H13 0.9300 .
C14 C15 1.3900 .
C14 C16 1.455(15) .
C15 O4 1.319(11) .
C16 N1 1.248(16) .
C16 H16 0.9300 .
C17 O5 1.230(17) .
C17 O6 1.284(18) .
C17 C18 1.500(18) .
C17 Dy1 2.746(16) .
C18 C19 1.3900 .
C18 C23 1.3900 .
C19 C20 1.3900 .
C19 H19 0.9300 .
C20 C21 1.3900 .
C20 H20 0.9300 .
C21 C22 1.3900 .
C21 H21 0.9300 .
C22 C23 1.3900 .
C22 H22 0.9300 .
C23 H23 0.9300 .
C24 O7 1.242(18) .
C24 O8 1.274(18) .
C24 C25 1.474(17) .
C24 Dy1 2.823(16) .
C25 C26 1.3900 .
C25 C30 1.3900 .
C26 C27 1.3900 .
C26 H26 0.9300 .
C27 C28 1.3900 .
C27 H27 0.9300 .
C28 C29 1.3900 .
C28 H28 0.9300 .
C29 C30 1.3900 .
C29 H29 0.9300 .
C30 H30 0.9300 .
C31 O10 1.229(15) .
C31 O9 1.247(15) .
C31 C32 1.480(15) .
C32 C33 1.3900 .
C32 C37 1.3900 .
C33 C34 1.3900 .
C33 H33 0.9300 .
C34 C35 1.3900 .
C34 H34 0.9300 .
C35 C36 1.3900 .
C35 H35 0.9300 .
C36 C37 1.3900 .
C36 H36 0.9300 .
C37 H37 0.9300 .
C38 O11 1.434(18) .
C38 H38A 0.9600 .
C38 H38B 0.9600 .
C38 H38C 0.9600 .
C39 O12 1.41(2) .
C39 H39A 0.9600 .
C39 H39B 0.9600 .
C39 H39C 0.9600 .
Co1 O4 2.008(9) .
Co1 O2 2.017(9) .
Co1 N2 2.029(12) .
Co1 N1 2.069(11) .
Co1 O10 2.095(9) .
Co1 O11 2.185(10) .
Co1 Dy1 3.428(2) .
Dy1 O2 2.307(9) .
Dy1 O9 2.339(9) .
Dy1 O4 2.363(9) .
Dy1 O5 2.393(10) .
Dy1 O8 2.429(10) .
Dy1 O6 2.433(11) .
Dy1 O7 2.433(10) .
Dy1 O3 2.490(12) .
Dy1 O1 2.701(11) .
N1 N1 1.43(2) 2_655
N2 N2 1.44(2) 2_655
O11 H11A 0.8200 .
O12 H12A 0.8200 .

loop_
_geom_torsion_atom_site_label_1
_geom_torsion_atom_site_label_2
_geom_torsion_atom_site_label_3
_geom_torsion_atom_site_label_4
_geom_torsion
_geom_torsion_site_symmetry_4
O1 C2 C3 C4 -175.7(12) .
C7 C2 C3 C4 0.0 .
C2 C3 C4 C5 0.0 .
C3 C4 C5 C6 0.0 .
C4 C5 C6 C7 0.0 .
C4 C5 C6 C8 -178.8(11) .
C5 C6 C7 O2 -175.1(11) .
C8 C6 C7 O2 3.7(13) .
C5 C6 C7 C2 0.0 .
C8 C6 C7 C2 178.7(12) .
O1 C2 C7 O2 -8.5(11) .
C3 C2 C7 O2 175.4(10) .
O1 C2 C7 C6 176.1(11) .
C3 C2 C7 C6 0.0 .
C7 C6 C8 N2 -21(2) .
C5 C6 C8 N2 157.7(12) .
O3 C10 C11 C12 177.8(11) .
C15 C10 C11 C12 0.0 .
C10 C11 C12 C13 0.0 .
C11 C12 C13 C14 0.0 .
C12 C13 C14 C15 0.0 .
C12 C13 C14 C16 -178.0(10) .
C13 C14 C15 O4 177.0(10) .
C16 C14 C15 O4 -5.1(12) .
C13 C14 C15 C10 0.0 .
C16 C14 C15 C10 177.8(11) .
O3 C10 C15 O4 4.8(10) .
C11 C10 C15 O4 -177.2(9) .
O3 C10 C15 C14 -177.9(10) .
C11 C10 C15 C14 0.0 .
C15 C14 C16 N1 -6.6(19) .
C13 C14 C16 N1 171.3(12) .
O5 C17 C18 C19 21.9(18) .
O6 C17 C18 C19 -158.7(11) .
O5 C17 C18 C23 -158.5(12) .
O6 C17 C18 C23 20.9(17) .
C23 C18 C19 C20 0.0 .
C17 C18 C19 C20 179.6(12) .
C18 C19 C20 C21 0.0 .
C19 C20 C21 C22 0.0 .
C20 C21 C22 C23 0.0 .
C21 C22 C23 C18 0.0 .
C19 C18 C23 C22 0.0 .
C17 C18 C23 C22 -179.6(12) .
O7 C24 C25 C26 160.6(13) .
O8 C24 C25 C26 -16.9(19) .
O7 C24 C25 C30 -15(2) .
O8 C24 C25 C30 167.2(12) .
C30 C25 C26 C27 0.0 .
C24 C25 C26 C27 -175.9(12) .
C25 C26 C27 C28 0.0 .
C26 C27 C28 C29 0.0 .
C27 C28 C29 C30 0.0 .
C28 C29 C30 C25 0.0 .
C26 C25 C30 C29 0.0 .
C24 C25 C30 C29 175.9(12) .
O10 C31 C32 C33 10.5(16) .
O9 C31 C32 C33 -170.6(9) .
O10 C31 C32 C37 -166.4(10) .
O9 C31 C32 C37 12.6(15) .
C37 C32 C33 C34 0.0 .
C31 C32 C33 C34 -176.8(10) .
C32 C33 C34 C35 0.0 .
C33 C34 C35 C36 0.0 .
C34 C35 C36 C37 0.0 .
C35 C36 C37 C32 0.0 .
C33 C32 C37 C36 0.0 .
C31 C32 C37 C36 176.8(10) .
C14 C16 N1 N1 172.0(13) 2_655
C14 C16 N1 Co1 -6(2) .
C6 C8 N2 N2 179.0(12) 2_655
C6 C8 N2 Co1 1(2) .
C3 C2 O1 C1 7.0(16) .
C7 C2 O1 C1 -168.8(11) .
C3 C2 O1 Dy1 176.8(6) .
C7 C2 O1 Dy1 0.9(10) .
C6 C7 O2 Co1 30.2(12) .
C2 C7 O2 Co1 -145.1(6) .
C6 C7 O2 Dy1 -169.7(6) .
C2 C7 O2 Dy1 15.0(12) .
C11 C10 O3 C9 0.8(16) .
C15 C10 O3 C9 178.7(10) .
C11 C10 O3 Dy1 -173.9(5) .
C15 C10 O3 Dy1 4.0(11) .
C14 C15 O4 Co1 28.2(12) .
C10 C15 O4 Co1 -154.6(6) .
C14 C15 O4 Dy1 170.4(5) .
C10 C15 O4 Dy1 -12.4(10) .
O6 C17 O5 Dy1 -3.9(16) .
C18 C17 O5 Dy1 175.5(12) .
O5 C17 O6 Dy1 3.9(16) .
C18 C17 O6 Dy1 -175.6(11) .
O8 C24 O7 Dy1 -0.6(17) .
C25 C24 O7 Dy1 -178.1(13) .
O7 C24 O8 Dy1 0.6(17) .
C25 C24 O8 Dy1 178.2(12) .
O10 C31 O9 Dy1 16(2) .
C32 C31 O9 Dy1 -162.6(9) .
O9 C31 O10 Co1 -22(2) .
C32 C31 O10 Co1 156.3(8) .
